data_4064542
loop_
_publ_author_name
'Tauchert, Michael E.'
'Warth, Daniel C. M.'
'Braun, Sebastian M.'
'Gruber, Irene'
'Ziesak, Alexandra'
'Rominger, Frank'
'Hofmann, Peter'

_publ_section_title
;
 Highly Efficient Nickel-Catalyzed 2-Methyl-3-butenenitrile Isomerization:
 Applications and Mechanistic Studies Employing the TTP Ligand Family
;
_journal_issue 10
_journal_name_full Organometallics
_journal_page_first 2790
_journal_paper_doi 10.1021/om200164f
_journal_volume 30
_journal_year 2011
_chemical_formula_sum 'C40 H32 Cl2 Ni P2'
_chemical_formula_weight 704.21
_chemical_name_common '(Rucaphos)NiCl2, 14 in manuscript'
_chemical_name_systematic
; 
 ? 
;
_space_group_IT_number 14
_symmetry_cell_setting monoclinic
_symmetry_space_group_name_Hall '-P 2ybc'
_symmetry_space_group_name_H-M 'P 1 21/c 1'
_atom_sites_solution_hydrogens geom
_atom_sites_solution_primary direct
_atom_sites_solution_secondary difmap
_audit_creation_method SHELXL-97
_cell_angle_alpha 90.00
_cell_angle_beta 102.290(1)
_cell_angle_gamma 90.00
_cell_formula_units_Z 4
_cell_length_a 16.2756(3)
_cell_length_b 10.8845(2)
_cell_length_c 20.0927(4)
_cell_measurement_reflns_used 6827
_cell_measurement_temperature 200(2)
_cell_volume 3477.88(11)
_computing_cell_refinement 'Bruker SMART'
_computing_data_collection 'Bruker SMART'
_computing_data_reduction 'Bruker SHELXTL'
_computing_molecular_graphics 'Bruker SHELXTL'
_computing_publication_material 'Bruker SHELXTL'
_computing_structure_refinement 'SHELXL-97 (Sheldrick, 1997)'
_computing_structure_solution 'SHELXS-97 (Sheldrick, 1990)'
_diffrn_ambient_temperature 200(2)
_diffrn_measured_fraction_theta_full 0.998
_diffrn_measured_fraction_theta_max 0.998
_diffrn_measurement_device_type 'CCD area detector'
_diffrn_measurement_method 'omega scans'
_diffrn_radiation_monochromator graphite
_diffrn_radiation_source 'fine-focus sealed tube'
_diffrn_radiation_type MoK\a
_diffrn_radiation_wavelength 0.71073
_diffrn_reflns_av_R_equivalents 0.0695
_diffrn_reflns_av_sigmaI/netI 0.0592
_diffrn_reflns_limit_h_max 21
_diffrn_reflns_limit_h_min -21
_diffrn_reflns_limit_k_max 14
_diffrn_reflns_limit_k_min -14
_diffrn_reflns_limit_l_max 26
_diffrn_reflns_limit_l_min -26
_diffrn_reflns_number 34007
_diffrn_reflns_theta_full 27.45
_diffrn_reflns_theta_max 27.45
_diffrn_reflns_theta_min 2.07
_exptl_absorpt_coefficient_mu 0.831
_exptl_absorpt_correction_T_max 0.8785
_exptl_absorpt_correction_T_min 0.8255
_exptl_absorpt_correction_type multi-scan
_exptl_absorpt_process_details
;
Sheldrick, G. M. (2008). <i>SADABS</i>. University of G\"ottingen, Germany.
;
_exptl_crystal_colour red
_exptl_crystal_density_diffrn 1.345
_exptl_crystal_density_method 'not measured'
_exptl_crystal_description polyhedron
_exptl_crystal_F_000 1456
_exptl_crystal_size_max .24
_exptl_crystal_size_mid .18
_exptl_crystal_size_min .16
_refine_diff_density_max 0.354
_refine_diff_density_min -0.462
_refine_diff_density_rms 0.070
_refine_ls_extinction_method none
_refine_ls_goodness_of_fit_ref 1.049
_refine_ls_hydrogen_treatment constr
_refine_ls_matrix_type full
_refine_ls_number_parameters 406
_refine_ls_number_reflns 7934
_refine_ls_number_restraints 0
_refine_ls_restrained_S_all 1.049
_refine_ls_R_factor_all 0.0797
_refine_ls_R_factor_gt 0.0469
_refine_ls_shift/su_max 0.000
_refine_ls_shift/su_mean 0.000
_refine_ls_structure_factor_coef Fsqd
_refine_ls_weighting_details 'calc w=1/[\s^2^(Fo^2^)+(0.0367P)^2^+2.1937P] where P=(Fo^2^+2Fc^2^)/3'
_refine_ls_weighting_scheme calc
_refine_ls_wR_factor_gt 0.0946
_refine_ls_wR_factor_ref 0.1081
_reflns_number_gt 5681
_reflns_number_total 7934
_reflns_threshold_expression >2sigma(I)
_cod_data_source_file om200164f_si_002.cif
_cod_data_source_block mta7
_cod_depositor_comments
;
The following automatic conversions were performed:

'_symmetry_cell_setting' value 'Monoclinic' changed to 'monoclinic'
according to /home/saulius/struct/CIF-dictionaries/cif_core.dic
dictionary named 'cif_core.dic' version 2.4.1 from 2010-06-29.

Automatic conversion script
Id: cif_fix_values 1715 2011-07-08 13:25:40Z adriana 
;
_cod_original_sg_symbol_H-M P2(1)/c
_cod_database_code 4064542

loop_
_symmetry_equiv_pos_as_xyz
'x, y, z'
'-x, y+1/2, -z+1/2'
'-x, -y, -z'
'x, -y-1/2, z-1/2'

loop_
_atom_site_label
_atom_site_type_symbol
_atom_site_fract_x
_atom_site_fract_y
_atom_site_fract_z
_atom_site_U_iso_or_equiv
_atom_site_adp_type
_atom_site_occupancy
_atom_site_symmetry_multiplicity
_atom_site_calc_flag
_atom_site_refinement_flags
Ni1 Ni 0.24390(2) 0.00480(3) 0.271011(17) 0.02646(10) Uani 1 1 d .
Cl1 Cl 0.30296(5) 0.00948(8) 0.18188(4) 0.0473(2) Uani 1 1 d .
Cl2 Cl 0.16856(5) -0.14068(7) 0.30595(4) 0.0439(2) Uani 1 1 d .
P1 P 0.35196(4) 0.02705(6) 0.36734(3) 0.02438(16) Uani 1 1 d .
P2 P 0.14754(4) 0.16619(6) 0.25973(3) 0.02433(16) Uani 1 1 d .
C1 C 0.31526(16) 0.0066(2) 0.44640(13) 0.0253(5) Uani 1 1 d .
C2 C 0.33791(17) -0.0956(3) 0.48894(14) 0.0324(6) Uani 1 1 d .
H2 H 0.3804 -0.1501 0.4809 0.039 Uiso 1 1 calc R
C3 C 0.29848(18) -0.1174(3) 0.54271(15) 0.0378(7) Uani 1 1 d .
H3 H 0.3152 -0.1858 0.5718 0.045 Uiso 1 1 calc R
C4 C 0.23520(18) -0.0410(3) 0.55456(14) 0.0372(7) Uani 1 1 d .
H4 H 0.2076 -0.0582 0.5907 0.045 Uiso 1 1 calc R
C5 C -0.00175(17) 0.1319(3) 0.43052(15) 0.0385(7) Uani 1 1 d .
H5 H -0.0314 0.1180 0.4657 0.046 Uiso 1 1 calc R
C6 C -0.04360(18) 0.1317(3) 0.36312(16) 0.0458(8) Uani 1 1 d .
H6 H -0.1029 0.1209 0.3523 0.055 Uiso 1 1 calc R
C7 C -0.00074(17) 0.1470(3) 0.31083(14) 0.0375(7) Uani 1 1 d .
H7 H -0.0305 0.1434 0.2648 0.045 Uiso 1 1 calc R
C8 C 0.08548(16) 0.1675(2) 0.32566(13) 0.0266(6) Uani 1 1 d .
C9 C 0.22038(16) 0.1990(2) 0.41997(13) 0.0258(6) Uani 1 1 d .
H9 H 0.2500 0.2148 0.3820 0.031 Uiso 1 1 calc R
C10 C 0.14214(17) 0.1518(3) 0.51652(14) 0.0350(7) Uani 1 1 d .
H10 H 0.1112 0.1292 0.5528 0.042 Uiso 1 1 calc R
C11 C 0.18217(19) 0.2814(3) 0.52817(15) 0.0415(8) Uani 1 1 d .
H11A H 0.1379 0.3437 0.5283 0.050 Uiso 1 1 calc R
H11B H 0.2222 0.2844 0.5728 0.050 Uiso 1 1 calc R
C12 C 0.22864(18) 0.3091(3) 0.47040(15) 0.0355(7) Uani 1 1 d .
H12A H 0.2888 0.3249 0.4901 0.043 Uiso 1 1 calc R
H12B H 0.2046 0.3838 0.4456 0.043 Uiso 1 1 calc R
C17 C 0.25334(16) 0.0860(2) 0.46012(13) 0.0257(6) Uani 1 1 d .
C18 C 0.21219(16) 0.0617(3) 0.51304(13) 0.0303(6) Uani 1 1 d .
C19 C 0.12722(16) 0.1745(2) 0.39393(13) 0.0260(6) Uani 1 1 d .
C20 C 0.08469(16) 0.1527(3) 0.44610(13) 0.0301(6) Uani 1 1 d .
C21 C 0.42791(16) -0.0964(2) 0.36714(13) 0.0275(6) Uani 1 1 d .
C22 C 0.39812(18) -0.2158(3) 0.35285(16) 0.0402(7) Uani 1 1 d .
H22 H 0.3393 -0.2312 0.3431 0.048 Uiso 1 1 calc R
C23 C 0.4536(2) -0.3118(3) 0.35286(17) 0.0470(8) Uani 1 1 d .
H23 H 0.4328 -0.3929 0.3433 0.056 Uiso 1 1 calc R
C24 C 0.5395(2) -0.2902(3) 0.36675(16) 0.0428(8) Uani 1 1 d .
H24 H 0.5777 -0.3562 0.3665 0.051 Uiso 1 1 calc R
C25 C 0.56890(18) -0.1733(3) 0.38077(15) 0.0394(7) Uani 1 1 d .
H25 H 0.6278 -0.1586 0.3901 0.047 Uiso 1 1 calc R
C26 C 0.51412(17) -0.0759(3) 0.38161(14) 0.0339(7) Uani 1 1 d .
H26 H 0.5355 0.0046 0.3921 0.041 Uiso 1 1 calc R
C31 C 0.41620(16) 0.1651(2) 0.37626(14) 0.0270(6) Uani 1 1 d .
C32 C 0.44160(17) 0.2254(3) 0.43807(15) 0.0337(6) Uani 1 1 d .
H32 H 0.4219 0.1984 0.4769 0.040 Uiso 1 1 calc R
C33 C 0.49592(19) 0.3252(3) 0.44321(17) 0.0433(8) Uani 1 1 d .
H33 H 0.5122 0.3674 0.4853 0.052 Uiso 1 1 calc R
C34 C 0.52631(19) 0.3631(3) 0.38769(18) 0.0471(8) Uani 1 1 d .
H34 H 0.5647 0.4298 0.3919 0.057 Uiso 1 1 calc R
C35 C 0.5008(2) 0.3041(3) 0.32596(18) 0.0485(8) Uani 1 1 d .
H35 H 0.5213 0.3308 0.2875 0.058 Uiso 1 1 calc R
C36 C 0.44551(18) 0.2061(3) 0.31991(15) 0.0380(7) Uani 1 1 d .
H36 H 0.4275 0.1666 0.2771 0.046 Uiso 1 1 calc R
C41 C 0.18930(16) 0.3210(2) 0.25852(13) 0.0260(6) Uani 1 1 d .
C42 C 0.15727(19) 0.4193(3) 0.28974(15) 0.0359(7) Uani 1 1 d .
H42 H 0.1118 0.4065 0.3117 0.043 Uiso 1 1 calc R
C43 C 0.1918(2) 0.5356(3) 0.28869(16) 0.0422(8) Uani 1 1 d .
H43 H 0.1699 0.6024 0.3100 0.051 Uiso 1 1 calc R
C44 C 0.2576(2) 0.5545(3) 0.25675(16) 0.0426(8) Uani 1 1 d .
H44 H 0.2804 0.6346 0.2554 0.051 Uiso 1 1 calc R
C45 C 0.2907(2) 0.4577(3) 0.22670(16) 0.0424(8) Uani 1 1 d .
H45 H 0.3367 0.4711 0.2054 0.051 Uiso 1 1 calc R
C46 C 0.25682(18) 0.3405(3) 0.22755(14) 0.0335(6) Uani 1 1 d .
H46 H 0.2798 0.2739 0.2070 0.040 Uiso 1 1 calc R
C51 C 0.06946(16) 0.1489(3) 0.18051(13) 0.0300(6) Uani 1 1 d .
C52 C 0.02005(18) 0.2469(3) 0.15109(14) 0.0378(7) Uani 1 1 d .
H52 H 0.0290 0.3264 0.1707 0.045 Uiso 1 1 calc R
C53 C -0.0426(2) 0.2287(4) 0.09284(16) 0.0491(9) Uani 1 1 d .
H53 H -0.0767 0.2955 0.0728 0.059 Uiso 1 1 calc R
C54 C -0.0550(2) 0.1127(4) 0.06436(16) 0.0572(10) Uani 1 1 d .
H54 H -0.0975 0.1004 0.0245 0.069 Uiso 1 1 calc R
C55 C -0.0066(2) 0.0151(4) 0.09294(17) 0.0516(9) Uani 1 1 d .
H55 H -0.0159 -0.0643 0.0731 0.062 Uiso 1 1 calc R
C56 C 0.0559(2) 0.0327(3) 0.15092(15) 0.0405(7) Uani 1 1 d .
H56 H 0.0897 -0.0347 0.1705 0.049 Uiso 1 1 calc R

loop_
_atom_site_aniso_label
_atom_site_aniso_U_11
_atom_site_aniso_U_22
_atom_site_aniso_U_33
_atom_site_aniso_U_23
_atom_site_aniso_U_13
_atom_site_aniso_U_12
Ni1 0.02437(18) 0.02498(18) 0.03160(19) -0.00187(15) 0.00949(14) -0.00082(14)
Cl1 0.0478(5) 0.0560(5) 0.0461(4) -0.0055(4) 0.0278(4) -0.0029(4)
Cl2 0.0386(4) 0.0306(4) 0.0644(5) 0.0072(4) 0.0156(4) -0.0081(3)
P1 0.0209(3) 0.0246(4) 0.0293(4) 0.0006(3) 0.0091(3) 0.0003(3)
P2 0.0232(3) 0.0258(4) 0.0258(4) 0.0007(3) 0.0094(3) 0.0001(3)
C1 0.0224(13) 0.0273(14) 0.0268(13) 0.0017(11) 0.0067(10) -0.0034(11)
C2 0.0283(15) 0.0329(16) 0.0369(16) 0.0048(12) 0.0090(13) 0.0007(12)
C3 0.0358(16) 0.0415(18) 0.0361(17) 0.0125(13) 0.0075(13) 0.0035(13)
C4 0.0322(16) 0.0517(19) 0.0287(15) 0.0076(13) 0.0086(13) -0.0047(14)
C5 0.0259(15) 0.061(2) 0.0325(16) 0.0021(14) 0.0154(12) 0.0006(14)
C6 0.0210(14) 0.078(2) 0.0403(18) 0.0000(17) 0.0101(13) -0.0036(15)
C7 0.0259(14) 0.060(2) 0.0271(15) 0.0018(14) 0.0061(12) -0.0023(14)
C8 0.0241(13) 0.0285(14) 0.0292(14) 0.0018(11) 0.0099(11) 0.0032(11)
C9 0.0224(13) 0.0288(14) 0.0282(14) -0.0004(11) 0.0097(11) 0.0019(11)
C10 0.0294(15) 0.0536(19) 0.0256(14) 0.0000(13) 0.0137(12) 0.0034(14)
C11 0.0383(17) 0.053(2) 0.0330(16) -0.0130(14) 0.0060(14) 0.0073(15)
C12 0.0348(16) 0.0334(16) 0.0374(16) -0.0069(13) 0.0055(13) 0.0018(13)
C17 0.0232(13) 0.0289(14) 0.0253(14) -0.0005(11) 0.0061(11) -0.0013(11)
C18 0.0235(14) 0.0417(17) 0.0259(14) 0.0008(12) 0.0056(11) -0.0006(12)
C19 0.0227(13) 0.0278(14) 0.0290(14) 0.0006(11) 0.0088(11) 0.0050(11)
C20 0.0260(14) 0.0393(16) 0.0268(14) -0.0012(12) 0.0093(11) 0.0053(12)
C21 0.0240(13) 0.0312(15) 0.0287(14) -0.0014(11) 0.0091(11) 0.0033(11)
C22 0.0268(15) 0.0351(17) 0.056(2) -0.0060(14) 0.0029(14) 0.0010(13)
C23 0.0454(19) 0.0315(17) 0.061(2) -0.0085(15) 0.0052(16) 0.0065(14)
C24 0.0400(18) 0.0450(19) 0.0453(19) 0.0011(15) 0.0137(15) 0.0183(15)
C25 0.0245(15) 0.052(2) 0.0434(18) 0.0077(15) 0.0118(13) 0.0103(14)
C26 0.0260(14) 0.0371(17) 0.0393(17) 0.0013(13) 0.0086(13) 0.0014(12)
C31 0.0211(13) 0.0246(14) 0.0357(15) 0.0057(11) 0.0068(11) 0.0016(11)
C32 0.0322(15) 0.0316(16) 0.0380(16) 0.0011(13) 0.0090(13) -0.0006(12)
C33 0.0408(18) 0.0326(17) 0.055(2) -0.0057(15) 0.0060(15) -0.0072(14)
C34 0.0367(17) 0.0315(17) 0.072(2) 0.0093(16) 0.0081(17) -0.0088(14)
C35 0.0448(19) 0.049(2) 0.054(2) 0.0162(17) 0.0169(17) -0.0095(16)
C36 0.0384(17) 0.0424(18) 0.0349(16) 0.0057(13) 0.0114(14) -0.0059(14)
C41 0.0275(14) 0.0262(14) 0.0238(13) 0.0030(11) 0.0041(11) 0.0016(11)
C42 0.0397(17) 0.0291(16) 0.0409(17) 0.0020(13) 0.0131(14) 0.0071(13)
C43 0.0494(19) 0.0284(16) 0.0467(19) -0.0047(13) 0.0057(16) 0.0075(14)
C44 0.050(2) 0.0279(16) 0.0446(18) -0.0003(14) -0.0012(15) -0.0102(14)
C45 0.0440(18) 0.0373(17) 0.0482(19) 0.0005(14) 0.0151(15) -0.0134(14)
C46 0.0366(16) 0.0318(15) 0.0345(16) -0.0032(12) 0.0129(13) -0.0031(13)
C51 0.0259(14) 0.0416(17) 0.0237(14) -0.0019(12) 0.0083(11) -0.0042(12)
C52 0.0347(16) 0.0478(19) 0.0327(16) 0.0025(14) 0.0111(13) 0.0014(14)
C53 0.0358(18) 0.080(3) 0.0328(17) 0.0106(17) 0.0102(14) 0.0099(17)
C54 0.041(2) 0.100(3) 0.0292(18) -0.0068(19) 0.0055(15) -0.012(2)
C55 0.048(2) 0.067(2) 0.0392(18) -0.0114(17) 0.0093(16) -0.0151(18)
C56 0.0402(18) 0.0479(19) 0.0331(16) -0.0060(14) 0.0075(14) -0.0075(14)

loop_
_atom_type_symbol
_atom_type_description
_atom_type_scat_dispersion_real
_atom_type_scat_dispersion_imag
_atom_type_scat_source
C C 0.0033 0.0016 'International Tables Vol C Tables 4.2.6.8 and 6.1.1.4'
H H 0.0000 0.0000 'International Tables Vol C Tables 4.2.6.8 and 6.1.1.4'
P P 0.1023 0.0942 'International Tables Vol C Tables 4.2.6.8 and 6.1.1.4'
Cl Cl 0.1484 0.1585 'International Tables Vol C Tables 4.2.6.8 and 6.1.1.4'
Ni Ni 0.3393 1.1124 'International Tables Vol C Tables 4.2.6.8 and 6.1.1.4'

loop_
_geom_angle_atom_site_label_1
_geom_angle_atom_site_label_2
_geom_angle_atom_site_label_3
_geom_angle
Cl1 Ni1 Cl2 129.97(3)
Cl1 Ni1 P2 107.68(3)
Cl2 Ni1 P2 99.41(3)
Cl1 Ni1 P1 106.81(3)
Cl2 Ni1 P1 100.50(3)
P2 Ni1 P1 112.00(3)
C31 P1 C1 107.63(12)
C31 P1 C21 103.48(12)
C1 P1 C21 105.02(12)
C31 P1 Ni1 118.92(9)
C1 P1 Ni1 112.37(8)
C21 P1 Ni1 108.22(9)
C41 P2 C51 106.09(12)
C41 P2 C8 105.54(12)
C51 P2 C8 104.09(12)
C41 P2 Ni1 116.96(9)
C51 P2 Ni1 109.64(9)
C8 P2 Ni1 113.51(9)
C17 C1 C2 118.5(2)
C17 C1 P1 118.61(19)
C2 C1 P1 122.3(2)
C3 C2 C1 120.3(3)
C4 C3 C2 121.0(3)
C3 C4 C18 119.5(3)
C6 C5 C20 119.0(3)
C5 C6 C7 121.3(3)
C6 C7 C8 120.3(3)
C7 C8 C19 118.5(2)
C7 C8 P2 122.1(2)
C19 C8 P2 118.92(19)
C17 C9 C19 104.9(2)
C17 C9 C12 108.0(2)
C19 C9 C12 107.5(2)
C18 C10 C20 106.3(2)
C18 C10 C11 107.4(2)
C20 C10 C11 106.8(2)
C12 C11 C10 108.8(2)
C11 C12 C9 110.5(2)
C18 C17 C1 121.0(2)
C18 C17 C9 112.9(2)
C1 C17 C9 126.1(2)
C4 C18 C17 119.6(3)
C4 C18 C10 126.8(2)
C17 C18 C10 113.5(2)
C20 C19 C8 120.9(2)
C20 C19 C9 113.0(2)
C8 C19 C9 126.1(2)
C5 C20 C19 119.9(2)
C5 C20 C10 126.8(2)
C19 C20 C10 113.3(2)
C26 C21 C22 118.9(2)
C26 C21 P1 122.4(2)
C22 C21 P1 118.7(2)
C23 C22 C21 120.4(3)
C22 C23 C24 120.2(3)
C25 C24 C23 119.5(3)
C24 C25 C26 121.1(3)
C25 C26 C21 119.8(3)
C32 C31 C36 119.2(3)
C32 C31 P1 122.3(2)
C36 C31 P1 118.3(2)
C31 C32 C33 120.0(3)
C34 C33 C32 120.5(3)
C33 C34 C35 119.8(3)
C34 C35 C36 120.2(3)
C35 C36 C31 120.3(3)
C46 C41 C42 119.4(3)
C46 C41 P2 118.7(2)
C42 C41 P2 121.8(2)
C43 C42 C41 120.1(3)
C44 C43 C42 120.1(3)
C43 C44 C45 120.4(3)
C44 C45 C46 120.1(3)
C41 C46 C45 119.9(3)
C52 C51 C56 119.3(3)
C52 C51 P2 121.6(2)
C56 C51 P2 118.9(2)
C51 C52 C53 120.1(3)
C54 C53 C52 119.5(3)
C55 C54 C53 120.9(3)
C54 C55 C56 119.8(3)
C55 C56 C51 120.3(3)

loop_
_geom_bond_atom_site_label_1
_geom_bond_atom_site_label_2
_geom_bond_distance
Ni1 Cl1 2.2059(8)
Ni1 Cl2 2.2070(8)
Ni1 P2 2.3336(7)
Ni1 P1 2.3343(8)
P1 C31 1.818(3)
P1 C1 1.826(3)
P1 C21 1.826(3)
P2 C41 1.819(3)
P2 C51 1.823(3)
P2 C8 1.829(3)
C1 C17 1.399(4)
C1 C2 1.403(4)
C2 C3 1.389(4)
C3 C4 1.383(4)
C4 C18 1.397(4)
C5 C6 1.380(4)
C5 C20 1.393(4)
C6 C7 1.389(4)
C7 C8 1.389(4)
C8 C19 1.397(4)
C9 C17 1.506(4)
C9 C19 1.518(3)
C9 C12 1.557(4)
C10 C18 1.517(4)
C10 C20 1.521(4)
C10 C11 1.550(4)
C11 C12 1.544(4)
C17 C18 1.397(4)
C19 C20 1.394(4)
C21 C26 1.389(4)
C21 C22 1.396(4)
C22 C23 1.380(4)
C23 C24 1.387(4)
C24 C25 1.367(4)
C25 C26 1.388(4)
C31 C32 1.387(4)
C31 C36 1.392(4)
C32 C33 1.390(4)
C33 C34 1.376(4)
C34 C35 1.380(5)
C35 C36 1.385(4)
C41 C46 1.390(4)
C41 C42 1.396(4)
C42 C43 1.387(4)
C43 C44 1.377(4)
C44 C45 1.379(5)
C45 C46 1.391(4)
C51 C52 1.390(4)
C51 C56 1.395(4)
C52 C53 1.393(4)
C53 C54 1.383(5)
C54 C55 1.373(5)
C55 C56 1.387(4)
